data_7707644
loop_
_publ_author_name
'Ogunbunmi, Michael O.'
'Baranets, Sviatoslav'
'Childs, Amanda B.'
'Bobev, Svilen'

_publ_section_title
;
 The Zintl phases <i>A</i>In<sub>2</sub>As<sub>2</sub> (A = Ca, Sr, Ba):
 new topological insulators and thermoelectric material candidates.
;
_journal_issue 26
_journal_name_full 'Dalton transactions (Cambridge, England : 2003)'
_journal_page_first 9173
_journal_page_last 9184
_journal_paper_doi 10.1039/d1dt01521d
_journal_volume 50
_journal_year 2021
_chemical_formula_moiety 'As2 Ca1 In2'
_chemical_formula_sum 'As2 Ca In2'
_chemical_formula_weight 419.56
_space_group_crystal_system hexagonal
_space_group_IT_number 194
_space_group_name_Hall '-P 6c 2c'
_space_group_name_H-M_alt 'P 63/m m c'
_atom_sites_solution_primary dual
_audit_creation_date 2021-03-03
_audit_creation_method
;
Olex2 1.3
(compiled 2020.11.12 svn.r5f609507 for OlexSys, GUI svn.r6272)
;
_audit_update_record
;
2021-05-07 deposited with the CCDC.	2021-06-07 downloaded from the CCDC.
;
_cell_angle_alpha 90
_cell_angle_beta 90
_cell_angle_gamma 120
_cell_formula_units_Z 2
_cell_length_a 4.1482(6)
_cell_length_b 4.1482
_cell_length_c 17.726(4)
_cell_measurement_reflns_used 829
_cell_measurement_temperature 296.15
_cell_measurement_theta_max 27.85
_cell_measurement_theta_min 2.30
_cell_volume 264.16(7)
_computing_molecular_graphics 'Olex2 1.3 (Dolomanov et al., 2009)'
_computing_publication_material 'Olex2 1.3 (Dolomanov et al., 2009)'
_computing_structure_refinement 'SHELXL 2018/3 (Sheldrick, 2015)'
_computing_structure_solution 'SHELXT 2018/2 (Sheldrick, 2018)'
_diffrn_ambient_temperature 296.15
_diffrn_measured_fraction_theta_full 1.000
_diffrn_measured_fraction_theta_max 1.000
_diffrn_measurement_device_type 'Bruker APEX-II CCD'
_diffrn_measurement_method '\f and \w scans'
_diffrn_radiation_type MoK\a
_diffrn_radiation_wavelength 0.71073
_diffrn_reflns_av_R_equivalents 0.0461
_diffrn_reflns_av_unetI/netI 0.0153
_diffrn_reflns_Laue_measured_fraction_full 1.000
_diffrn_reflns_Laue_measured_fraction_max 1.000
_diffrn_reflns_limit_h_max 5
_diffrn_reflns_limit_h_min -5
_diffrn_reflns_limit_k_max 5
_diffrn_reflns_limit_k_min -5
_diffrn_reflns_limit_l_max 24
_diffrn_reflns_limit_l_min -24
_diffrn_reflns_number 3188
_diffrn_reflns_point_group_measured_fraction_full 1.000
_diffrn_reflns_point_group_measured_fraction_max 1.000
_diffrn_reflns_theta_full 25.242
_diffrn_reflns_theta_max 29.587
_diffrn_reflns_theta_min 2.298
_diffrn_source_current 30.0
_diffrn_source_power 1.38
_diffrn_source_voltage 46.0
_diffrn_standards_number 0
_exptl_absorpt_coefficient_mu 21.949
_exptl_absorpt_correction_T_max 0.2644
_exptl_absorpt_correction_T_min 0.1865
_exptl_absorpt_correction_type multi-scan
_exptl_absorpt_process_details
;
SADABS-2016/2 (Bruker,2016/2) was used for absorption correction.
wR2(int) was 0.0892 before and 0.0523 after correction.
The Ratio of minimum to maximum transmission is 0.7054.
The \l/2 correction factor is Not present.
;
_exptl_crystal_colour black
_exptl_crystal_colour_primary black
_exptl_crystal_density_diffrn 5.275
_exptl_crystal_description plate
_exptl_crystal_F_000 368
_exptl_crystal_size_max 0.08
_exptl_crystal_size_mid 0.065
_exptl_crystal_size_min 0.047
_refine_diff_density_max 0.568
_refine_diff_density_min -0.451
_refine_diff_density_rms 0.121
_refine_ls_extinction_coef 0.0021(5)
_refine_ls_extinction_expression Fc^*^=kFc[1+0.001xFc^2^\l^3^/sin(2\q)]^-1/4^
_refine_ls_extinction_method 'SHELXL-2018/3 (Sheldrick 2018)'
_refine_ls_goodness_of_fit_ref 1.007
_refine_ls_hydrogen_treatment undef
_refine_ls_matrix_type full
_refine_ls_number_parameters 10
_refine_ls_number_reflns 178
_refine_ls_number_restraints 0
_refine_ls_restrained_S_all 1.007
_refine_ls_R_factor_all 0.0211
_refine_ls_R_factor_gt 0.0132
_refine_ls_shift/su_max 0.001
_refine_ls_shift/su_mean 0.000
_refine_ls_structure_factor_coef Fsqd
_refine_ls_weighting_details 'w=1/[\s^2^(Fo^2^)+(0.0163P)^2^] where P=(Fo^2^+2Fc^2^)/3'
_refine_ls_weighting_scheme calc
_refine_ls_wR_factor_gt 0.0280
_refine_ls_wR_factor_ref 0.0299
_reflns_Friedel_coverage 0.000
_reflns_number_gt 147
_reflns_number_total 178
_reflns_threshold_expression 'I > 2\s(I)'
_cod_data_source_file d1dt01521d2.cif
_cod_data_source_block mo_svib1616_0m
_cod_depositor_comments 'Adding full bibliography for 7707644--7707646.cif.'
_cod_original_cell_volume 264.16(9)
_cod_database_code 7707644
_shelx_shelxl_version_number 2018/3
_shelx_space_group_comment
;
The symmetry employed for this shelxl refinement is uniquely defined
by the following loop, which should always be used as a source of
symmetry information in preference to the above space-group names.
They are only intended as comments.
;
_shelx_estimated_absorpt_t_max 0.425
_shelx_estimated_absorpt_t_min 0.273
_olex2_refinement_description
;
;
_olex2_submission_special_instructions 'No special instructions were received'

loop_
_space_group_symop_operation_xyz
'x, y, z'
'-y, x-y, z'
'-x+y, -x, z'
'-x, -y, z+1/2'
'y, -x+y, z+1/2'
'x-y, x, z+1/2'
'y, x, -z'
'x-y, -y, -z'
'-x, -x+y, -z'
'-y, -x, -z+1/2'
'-x+y, y, -z+1/2'
'x, x-y, -z+1/2'
'-x, -y, -z'
'y, -x+y, -z'
'x-y, x, -z'
'x, y, -z-1/2'
'-y, x-y, -z-1/2'
'-x+y, -x, -z-1/2'
'-y, -x, z'
'-x+y, y, z'
'x, x-y, z'
'y, x, z-1/2'
'x-y, -y, z-1/2'
'-x, -x+y, z-1/2'

loop_
_atom_site_label
_atom_site_type_symbol
_atom_site_fract_x
_atom_site_fract_y
_atom_site_fract_z
_atom_site_U_iso_or_equiv
_atom_site_adp_type
_atom_site_occupancy
_atom_site_site_symmetry_order
_atom_site_calc_flag
_atom_site_refinement_flags_posn
_atom_site_refinement_flags_adp
_atom_site_refinement_flags_occupancy
_atom_site_disorder_assembly
_atom_site_disorder_group
In In 0.333333 0.666667 0.17198(2) 0.01029(15) Uani 1 6 d S T P . .
As As 0.333333 0.666667 0.60362(3) 0.00922(16) Uani 1 6 d S T P . .
Ca Ca 0.000000 0.000000 0.000000 0.0108(3) Uani 1 12 d S T P . .

loop_
_atom_site_aniso_label
_atom_site_aniso_U_11
_atom_site_aniso_U_22
_atom_site_aniso_U_33
_atom_site_aniso_U_23
_atom_site_aniso_U_13
_atom_site_aniso_U_12
In 0.01020(17) 0.01020(17) 0.0105(2) 0.000 0.000 0.00510(9)
As 0.0085(2) 0.0085(2) 0.0106(3) 0.000 0.000 0.00427(10)
Ca 0.0098(5) 0.0098(5) 0.0129(8) 0.000 0.000 0.0049(2)

loop_
_atom_type_symbol
_atom_type_description
_atom_type_scat_dispersion_real
_atom_type_scat_dispersion_imag
_atom_type_scat_source
As As 0.0499 2.0058 'International Tables Vol C Tables 4.2.6.8 and 6.1.1.4'
Ca Ca 0.2262 0.3064 'International Tables Vol C Tables 4.2.6.8 and 6.1.1.4'
In In -0.7276 1.3100 'International Tables Vol C Tables 4.2.6.8 and 6.1.1.4'

loop_
_exptl_crystal_face_index_h
_exptl_crystal_face_index_k
_exptl_crystal_face_index_l
_exptl_crystal_face_perp_dist
1.00 -2.00 -5.00 0.0200
5.00 -3.00 1.00 0.0180
-1.00 1.00 -4.00 0.0270
0.00 1.00 -6.00 0.0360
0.00 -1.00 6.00 0.0270
-1.00 0.00 4.00 0.0330
1.00 -1.00 4.00 0.0130
1.00 0.00 -5.00 0.0290
1.00 6.00 6.00 0.0260
-2.00 -2.00 -5.00 0.0330
-4.00 4.00 -3.00 0.0290
1.00 0.00 -2.00 0.0270
-4.00 1.00 4.00 0.0200

loop_
_geom_angle_atom_site_label_1
_geom_angle_atom_site_label_2
_geom_angle_atom_site_label_3
_geom_angle
_geom_angle_site_symmetry_1
_geom_angle_site_symmetry_3
_geom_angle_publ_flag
In In Ca 141.847(8) 16_556 1_665 ?
In In Ca 141.847(8) 16_556 . ?
In In Ca 141.847(8) 16_556 1_565 ?
As In In 116.838(14) 4_564 16_556 ?
As In In 116.838(14) 4_674 16_556 ?
As In In 116.839(14) 4_664 16_556 ?
As In As 101.201(18) 4_674 4_664 ?
As In As 101.201(18) 4_564 4_664 ?
As In As 101.201(18) 4_564 4_674 ?
As In Ca 50.903(10) 4_674 1_665 ?
As In Ca 50.903(10) 4_564 1_565 ?
As In Ca 50.903(10) 4_664 . ?
As In Ca 50.903(10) 4_564 . ?
As In Ca 101.31(2) 4_674 . ?
As In Ca 50.903(10) 4_664 1_665 ?
As In Ca 50.903(10) 4_674 1_565 ?
As In Ca 101.31(2) 4_664 1_565 ?
As In Ca 101.31(2) 4_564 1_665 ?
Ca In Ca 64.687(13) 1_565 . ?
Ca In Ca 64.687(13) 1_565 1_665 ?
Ca In Ca 64.687(14) . 1_665 ?
In As In 101.200(18) 4_675 4_565 ?
In As In 101.199(18) 4_675 4_665 ?
In As In 101.199(18) 4_565 4_665 ?
In As Ca 169.35(2) 4_565 4_665 ?
In As Ca 85.455(10) 4_665 4 ?
In As Ca 85.455(10) 4_565 4 ?
In As Ca 169.35(2) 4_665 4_565 ?
In As Ca 85.455(11) 4_675 4_665 ?
In As Ca 169.35(2) 4_675 4 ?
In As Ca 85.455(11) 4_665 4_665 ?
In As Ca 85.455(11) 4_675 4_565 ?
In As Ca 85.455(10) 4_565 4_565 ?
Ca As Ca 86.817(17) 4_565 4_665 ?
Ca As Ca 86.817(16) 4_565 4 ?
Ca As Ca 86.817(17) 4 4_665 ?
In Ca In 115.313(13) 13 1_445 ?
In Ca In 180.0 13_665 1_445 ?
In Ca In 64.687(13) 13_565 13_665 ?
In Ca In 180.0 . 13 ?
In Ca In 115.313(13) 13_565 1_445 ?
In Ca In 64.687(13) . 1_545 ?
In Ca In 115.313(13) 13_565 . ?
In Ca In 64.687(13) 1_545 1_445 ?
In Ca In 64.687(14) . 1_445 ?
In Ca In 64.687(13) 13_565 13 ?
In Ca In 115.313(14) . 13_665 ?
In Ca In 115.313(14) 1_545 13 ?
In Ca In 64.687(13) 13 13_665 ?
In Ca In 180.0 13_565 1_545 ?
In Ca In 115.313(13) 1_545 13_665 ?
As Ca In 136.358(8) 16_446 1_545 ?
As Ca In 136.358(8) 4_564 13_665 ?
As Ca In 90.665(18) 16_546 13_565 ?
As Ca In 43.642(8) 16_446 13_565 ?
As Ca In 136.357(8) 4_554 13_665 ?
As Ca In 136.358(8) 4_664 13_565 ?
As Ca In 89.335(18) 4_564 13_565 ?
As Ca In 43.642(8) 16_556 13_565 ?
As Ca In 89.334(18) 4_664 13_665 ?
As Ca In 136.358(8) 4_554 13_565 ?
As Ca In 90.665(18) 4_564 1_545 ?
As Ca In 136.358(8) 16_546 . ?
As Ca In 90.666(18) 4_554 . ?
As Ca In 43.642(8) 4_564 . ?
As Ca In 43.642(8) 16_546 13_665 ?
As Ca In 43.642(8) 4_564 1_445 ?
As Ca In 90.666(18) 16_446 13_665 ?
As Ca In 90.666(18) 4_664 1_445 ?
As Ca In 43.643(8) 16_556 13_665 ?
As Ca In 136.357(8) 4_664 13 ?
As Ca In 89.335(18) 16_546 1_545 ?
As Ca In 90.666(18) 16_556 13 ?
As Ca In 89.334(18) 4_554 13 ?
As Ca In 136.358(8) 16_556 1_545 ?
As Ca In 136.358(8) 16_546 1_445 ?
As Ca In 43.642(8) 4_554 1_545 ?
As Ca In 89.334(18) 16_446 1_445 ?
As Ca In 136.357(8) 16_446 . ?
As Ca In 136.357(8) 16_556 1_445 ?
As Ca In 43.643(8) 4_554 1_445 ?
As Ca In 43.643(8) 4_664 . ?
As Ca In 43.642(8) 16_546 13 ?
As Ca In 89.334(18) 16_556 . ?
As Ca In 136.358(8) 4_564 13 ?
As Ca In 43.643(8) 16_446 13 ?
As Ca In 43.642(8) 4_664 1_545 ?
As Ca As 86.816(16) 16_546 16_556 ?
As Ca As 180.000(18) 16_556 4_554 ?
As Ca As 93.184(17) 16_546 4_664 ?
As Ca As 93.184(16) 4_564 16_556 ?
As Ca As 86.816(17) 16_546 16_446 ?
As Ca As 86.815(16) 16_446 16_556 ?
As Ca As 180.000(18) 16_446 4_664 ?
As Ca As 93.185(16) 4_664 16_556 ?
As Ca As 180.000(18) 16_546 4_564 ?
As Ca As 93.184(16) 16_546 4_554 ?
As Ca As 93.184(17) 4_564 16_446 ?
As Ca As 86.816(16) 4_564 4_554 ?
As Ca As 86.816(17) 4_564 4_664 ?
As Ca As 93.185(16) 16_446 4_554 ?
As Ca As 86.815(16) 4_664 4_554 ?

loop_
_geom_bond_atom_site_label_1
_geom_bond_atom_site_label_2
_geom_bond_distance
_geom_bond_site_symmetry_2
_geom_bond_publ_flag
In In 2.7659(11) 16_556 ?
In As 2.6841(5) 4_564 ?
In As 2.6841(5) 4_674 ?
In As 2.6841(5) 4_664 ?
In Ca 3.8769(6) . ?
In Ca 3.8769(6) 1_665 ?
In Ca 3.8769(6) 1_565 ?
As Ca 3.0182(5) 4_565 ?
As Ca 3.0182(5) 4_665 ?
As Ca 3.0182(5) 4 ?
